data_4108849
loop_
_publ_author_name
'Daniel P. Harrison'
'Kevin D. Welch'
'Adam C. Nichols-Nielander'
'Michal Sabat'
'William H. Myers'
'W. Dean Harman'

_publ_section_title
;
 Efficient Synthesis of an \h2-Pyridine Complex and a Preliminary
 Investigation of the Bound Heterocycle's Reactivity
;
_journal_name_full 'Journal of the American Chemical Society'
_journal_page_first 16844
_journal_page_last 16845
_journal_paper_doi 10.1021/ja807521d
_journal_volume 130
_journal_year 2008
_chemical_formula_sum 'C22 H32 B N8 O3 P W'
_chemical_formula_weight 682.19
_chemical_name_systematic
; 
 ? 
;
_space_group_IT_number 14
_symmetry_cell_setting monoclinic
_symmetry_space_group_name_Hall '-P 2ybc'
_symmetry_space_group_name_H-M 'P 1 21/c 1'
_atom_sites_solution_hydrogens geom
_atom_sites_solution_primary direct
_atom_sites_solution_secondary difmap
_audit_creation_method SHELXL-97
_cell_angle_alpha 90.00
_cell_angle_beta 91.690(2)
_cell_angle_gamma 90.00
_cell_formula_units_Z 4
_cell_length_a 11.6310(10)
_cell_length_b 13.9510(10)
_cell_length_c 16.6470(10)
_cell_measurement_reflns_used 6528
_cell_measurement_temperature 293(2)
_cell_measurement_theta_max 31.68
_cell_measurement_theta_min 2.262
_cell_volume 2700.0(3)
_computing_cell_refinement 'Bruker SMART'
_computing_data_collection 'Bruker SMART'
_computing_data_reduction 'Bruker SAINT'
_computing_molecular_graphics 'Bruker SHELXTL'
_computing_publication_material 'Bruker SHELXTL'
_computing_structure_refinement 'SHELXL-97 (Sheldrick, 1997)'
_computing_structure_solution 'SHELXS-97 (Sheldrick, 1990)'
_diffrn_ambient_temperature 293(2)
_diffrn_measured_fraction_theta_full 0.983
_diffrn_measured_fraction_theta_max 0.983
_diffrn_measurement_device_type 'Bruker SMART APEX CCD diffractometer'
_diffrn_measurement_method 'phi and omega scans'
_diffrn_radiation_monochromator graphite
_diffrn_radiation_source 'fine-focus sealed tube'
_diffrn_radiation_type MoK\a
_diffrn_radiation_wavelength 0.71074
_diffrn_reflns_av_R_equivalents 0.0431
_diffrn_reflns_av_sigmaI/netI 0.0465
_diffrn_reflns_limit_h_max 17
_diffrn_reflns_limit_h_min -17
_diffrn_reflns_limit_k_max 20
_diffrn_reflns_limit_k_min -20
_diffrn_reflns_limit_l_max 24
_diffrn_reflns_limit_l_min -24
_diffrn_reflns_number 39877
_diffrn_reflns_theta_full 31.68
_diffrn_reflns_theta_max 31.68
_diffrn_reflns_theta_min 2.56
_exptl_absorpt_coefficient_mu 4.377
_exptl_absorpt_correction_T_max 0.801929
_exptl_absorpt_correction_T_min 0.602151
_exptl_absorpt_correction_type empirical
_exptl_absorpt_process_details 'Bruker SADABS  '
_exptl_crystal_colour yellow-orange
_exptl_crystal_density_diffrn 1.678
_exptl_crystal_description needle
_exptl_crystal_F_000 1352
_exptl_crystal_size_max 0.23
_exptl_crystal_size_mid 0.09
_exptl_crystal_size_min 0.08
_refine_diff_density_max 2.453
_refine_diff_density_min -1.097
_refine_diff_density_rms 0.145
_refine_ls_extinction_coef none
_refine_ls_extinction_method none
_refine_ls_goodness_of_fit_ref 1.054
_refine_ls_hydrogen_treatment mixed
_refine_ls_matrix_type full
_refine_ls_number_parameters 358
_refine_ls_number_reflns 16957
_refine_ls_number_restraints 0
_refine_ls_restrained_S_all 1.054
_refine_ls_R_factor_all 0.0892
_refine_ls_R_factor_gt 0.0560
_refine_ls_shift/su_max 0.004
_refine_ls_shift/su_mean 0.000
_refine_ls_structure_factor_coef Fsqd
_refine_ls_weighting_details 'calc w=1/[\s^2^(Fo^2^)+(0.0610P)^2^+0.0000P] where P=(Fo^2^+2Fc^2^)/3'
_refine_ls_weighting_scheme calc
_refine_ls_wR_factor_gt 0.1449
_refine_ls_wR_factor_ref 0.1582
_reflns_number_gt 10886
_reflns_number_total 16957
_reflns_threshold_expression >2sigma(I)
_cod_data_source_file ja807521d_si_004.cif
_cod_data_source_block C22H32BN8O3PW
_cod_database_code 4108849

loop_
_symmetry_equiv_pos_as_xyz
'x, y, z'
'-x, y+1/2, -z+1/2'
'-x, -y, -z'
'x, -y-1/2, z-1/2'

loop_
_atom_site_label
_atom_site_type_symbol
_atom_site_fract_x
_atom_site_fract_y
_atom_site_fract_z
_atom_site_U_iso_or_equiv
_atom_site_adp_type
_atom_site_occupancy
_atom_site_symmetry_multiplicity
_atom_site_calc_flag
_atom_site_refinement_flags
W W 0.829738(16) 0.260341(13) 0.810274(12) 0.04942(7) Uani 1 1 d .
P1 P 0.75294(15) 0.38012(12) 0.71045(10) 0.0711(4) Uani 1 1 d .
O1 O 1.2233(4) 0.1802(3) 0.8979(3) 0.0810(12) Uani 1 1 d .
O2 O 1.2717(4) 0.4284(3) 1.0261(3) 0.0883(13) Uani 1 1 d .
O3 O 1.0290(4) 0.2143(4) 0.7089(3) 0.0887(13) Uani 1 1 d .
N1 N 1.1228(4) 0.3171(3) 0.8732(2) 0.0559(9) Uani 1 1 d .
N2 N 0.8341(4) 0.1240(3) 0.8789(3) 0.0570(10) Uani 1 1 d .
N3 N 0.7353(4) 0.0758(3) 0.8921(3) 0.0605(10) Uani 1 1 d .
N4 N 0.7237(4) 0.1609(3) 0.7351(3) 0.0589(10) Uani 1 1 d .
N5 N 0.6329(4) 0.1118(3) 0.7642(3) 0.0630(11) Uani 1 1 d .
N6 N 0.6682(4) 0.2836(3) 0.8786(3) 0.0560(10) Uani 1 1 d .
N7 N 0.5923(4) 0.2099(3) 0.8880(3) 0.0608(10) Uani 1 1 d .
N8 N 0.9505(4) 0.2345(3) 0.7524(3) 0.0583(10) Uani 1 1 d .
C2 C 1.0463(4) 0.3002(4) 0.9410(3) 0.0538(11) Uani 1 1 d .
C3 C 0.9225(4) 0.3172(4) 0.9164(3) 0.0556(11) Uani 1 1 d .
C4 C 0.8987(5) 0.3986(4) 0.8644(3) 0.0609(12) Uani 1 1 d .
C5 C 0.9977(5) 0.4409(4) 0.8272(4) 0.0652(13) Uani 1 1 d .
C6 C 1.1016(5) 0.4009(4) 0.8303(3) 0.0644(13) Uani 1 1 d .
H6 H 1.1613 0.4297 0.8031 0.077 Uiso 1 1 calc R
C7 C 1.2091(5) 0.2536(5) 0.8592(3) 0.0680(16) Uani 1 1 d .
C8 C 1.2846(6) 0.2793(6) 0.7891(4) 0.0829(18) Uani 1 1 d .
H8A H 1.3352 0.2267 0.7784 0.124 Uiso 1 1 calc R
H8B H 1.3294 0.3352 0.8026 0.124 Uiso 1 1 calc R
H8C H 1.2370 0.2922 0.7423 0.124 Uiso 1 1 calc R
C9 C 1.0815(5) 0.3690(4) 1.0113(4) 0.0601(12) Uani 1 1 d .
C10 C 1.2053(5) 0.3629(4) 1.0371(3) 0.0591(12) Uani 1 1 d .
C11 C 1.2432(7) 0.2690(5) 1.0766(4) 0.0804(18) Uani 1 1 d .
H11A H 1.3165 0.2777 1.1035 0.121 Uiso 1 1 calc R
H11B H 1.2494 0.2203 1.0362 0.121 Uiso 1 1 calc R
H11C H 1.1875 0.2498 1.1148 0.121 Uiso 1 1 calc R
C12 C 0.7620(5) -0.0098(4) 0.9244(4) 0.0712(15) Uani 1 1 d .
H12 H 0.7098 -0.0565 0.9393 0.085 Uiso 1 1 calc R
C13 C 0.8792(6) -0.0166(4) 0.9315(4) 0.0751(16) Uani 1 1 d .
H13 H 0.9217 -0.0679 0.9521 0.090 Uiso 1 1 calc R
C14 C 0.9206(5) 0.0675(4) 0.9024(3) 0.0632(13) Uani 1 1 d .
H14 H 0.9982 0.0831 0.8994 0.076 Uiso 1 1 calc R
C15 C 0.5904(5) 0.0544(5) 0.7068(4) 0.0793(18) Uani 1 1 d .
H15 H 0.5280 0.0134 0.7117 0.095 Uiso 1 1 calc R
C16 C 0.6529(6) 0.0656(5) 0.6398(4) 0.0850(19) Uani 1 1 d .
H16 H 0.6414 0.0346 0.5908 0.102 Uiso 1 1 calc R
C17 C 0.7370(6) 0.1326(4) 0.6592(4) 0.0708(15) Uani 1 1 d .
H17 H 0.7934 0.1542 0.6252 0.085 Uiso 1 1 calc R
C18 C 0.5063(5) 0.2391(4) 0.9309(4) 0.0698(15) Uani 1 1 d .
H18 H 0.4441 0.2014 0.9450 0.084 Uiso 1 1 calc R
C19 C 0.5210(5) 0.3306(5) 0.9512(4) 0.0779(17) Uani 1 1 d .
H19 H 0.4728 0.3686 0.9814 0.094 Uiso 1 1 calc R
C20 C 0.6239(5) 0.3567(5) 0.9177(4) 0.0705(15) Uani 1 1 d .
H20 H 0.6571 0.4172 0.9221 0.085 Uiso 1 1 calc R
C21 C 0.6074(7) 0.3529(6) 0.6699(5) 0.111(3) Uani 1 1 d .
H21A H 0.5899 0.3940 0.6249 0.167 Uiso 1 1 calc R
H21B H 0.5523 0.3632 0.7108 0.167 Uiso 1 1 calc R
H21C H 0.6041 0.2872 0.6527 0.167 Uiso 1 1 calc R
C22 C 0.7329(6) 0.5046(5) 0.7399(5) 0.096(2) Uani 1 1 d .
H22A H 0.6989 0.5397 0.6957 0.144 Uiso 1 1 calc R
H22B H 0.8061 0.5323 0.7546 0.144 Uiso 1 1 calc R
H22C H 0.6833 0.5074 0.7849 0.144 Uiso 1 1 calc R
C23 C 0.8429(9) 0.3876(7) 0.6237(5) 0.134(4) Uani 1 1 d .
H23A H 0.9222 0.3911 0.6412 0.201 Uiso 1 1 calc R
H23B H 0.8230 0.4439 0.5932 0.201 Uiso 1 1 calc R
H23C H 0.8312 0.3318 0.5907 0.201 Uiso 1 1 calc R
B1 B 0.6193(6) 0.1088(5) 0.8556(4) 0.0649(15) Uani 1 1 d .
H1B H 0.551(4) 0.064(3) 0.869(3) 0.053(13) Uiso 1 1 d .
H2 H 1.064(5) 0.243(3) 0.950(3) 0.047(14) Uiso 1 1 d .
H3 H 0.877(6) 0.320(5) 0.967(4) 0.09(2) Uiso 1 1 d .
H4 H 0.819(5) 0.445(4) 0.864(3) 0.078(18) Uiso 1 1 d .
H5 H 0.984(5) 0.509(5) 0.796(4) 0.088(19) Uiso 1 1 d .
H91 H 1.077(4) 0.430(4) 0.997(3) 0.057(15) Uiso 1 1 d .
H92 H 1.022(7) 0.363(6) 1.050(5) 0.13(3) Uiso 1 1 d .

loop_
_atom_site_aniso_label
_atom_site_aniso_U_11
_atom_site_aniso_U_22
_atom_site_aniso_U_33
_atom_site_aniso_U_23
_atom_site_aniso_U_13
_atom_site_aniso_U_12
W 0.04619(11) 0.04999(12) 0.05201(11) 0.00169(8) 0.00017(7) -0.00118(8)
P1 0.0712(10) 0.0672(9) 0.0745(10) 0.0179(7) -0.0058(7) 0.0009(7)
O1 0.072(3) 0.073(3) 0.098(3) -0.001(2) 0.011(2) 0.016(2)
O2 0.064(3) 0.075(3) 0.126(4) -0.009(3) 0.005(2) -0.012(2)
O3 0.065(3) 0.122(4) 0.081(3) -0.032(3) 0.023(2) -0.009(2)
N1 0.052(2) 0.059(2) 0.057(2) -0.0080(18) 0.0022(18) -0.0020(18)
N2 0.058(2) 0.055(2) 0.058(2) 0.0042(18) -0.0040(19) -0.0029(18)
N3 0.057(2) 0.053(2) 0.072(3) 0.0074(19) -0.002(2) -0.0078(18)
N4 0.055(2) 0.060(3) 0.061(3) -0.0005(19) -0.0110(19) 0.0025(19)
N5 0.049(2) 0.065(3) 0.075(3) -0.007(2) -0.006(2) -0.0080(19)
N6 0.049(2) 0.052(2) 0.067(3) -0.0037(19) 0.0041(19) -0.0010(17)
N7 0.051(2) 0.064(3) 0.068(3) -0.001(2) 0.0059(19) -0.0082(19)
N8 0.055(2) 0.066(3) 0.054(2) -0.0103(18) 0.0026(18) 0.0003(19)
C2 0.055(3) 0.052(3) 0.055(3) -0.002(2) 0.003(2) -0.002(2)
C3 0.045(3) 0.062(3) 0.060(3) -0.006(2) 0.002(2) -0.002(2)
C4 0.053(3) 0.057(3) 0.072(3) 0.001(2) -0.002(2) -0.001(2)
C5 0.062(3) 0.058(3) 0.074(4) 0.007(3) -0.005(3) -0.013(2)
C6 0.053(3) 0.068(3) 0.072(3) 0.009(3) 0.002(2) -0.018(2)
C7 0.052(3) 0.099(5) 0.052(3) -0.021(3) 0.000(2) -0.002(3)
C8 0.068(4) 0.117(5) 0.065(4) -0.009(3) 0.015(3) -0.001(4)
C9 0.059(3) 0.061(3) 0.060(3) -0.010(2) -0.001(2) 0.002(2)
C10 0.064(3) 0.062(3) 0.051(3) -0.011(2) 0.002(2) -0.004(2)
C11 0.091(5) 0.086(4) 0.064(4) 0.016(3) -0.007(3) 0.011(3)
C12 0.076(4) 0.057(3) 0.081(4) 0.009(3) -0.001(3) -0.006(3)
C13 0.080(4) 0.056(3) 0.089(4) 0.011(3) -0.017(3) 0.000(3)
C14 0.066(3) 0.056(3) 0.066(3) 0.003(2) -0.013(3) 0.003(2)
C15 0.065(4) 0.070(4) 0.102(5) -0.018(3) -0.020(3) -0.002(3)
C16 0.095(5) 0.080(4) 0.078(4) -0.021(3) -0.028(4) 0.002(4)
C17 0.077(4) 0.067(4) 0.068(4) -0.004(3) -0.002(3) 0.012(3)
C18 0.047(3) 0.085(4) 0.078(4) -0.002(3) 0.010(3) -0.001(3)
C19 0.056(3) 0.095(5) 0.083(4) -0.012(3) 0.008(3) 0.007(3)
C20 0.068(4) 0.071(4) 0.073(4) -0.010(3) 0.004(3) 0.000(3)
C21 0.109(6) 0.082(5) 0.138(7) 0.004(5) -0.064(5) 0.005(4)
C22 0.101(5) 0.061(4) 0.124(6) 0.025(4) -0.020(4) 0.006(3)
C23 0.165(9) 0.144(8) 0.095(6) 0.055(6) 0.034(6) 0.015(7)
B1 0.055(3) 0.058(4) 0.081(4) 0.008(3) 0.000(3) -0.007(3)

loop_
_atom_type_symbol
_atom_type_description
_atom_type_scat_dispersion_real
_atom_type_scat_dispersion_imag
_atom_type_scat_source
C C 0.0033 0.0016 'International Tables Vol C Tables 4.2.6.8 and 6.1.1.4'
H H 0.0000 0.0000 'International Tables Vol C Tables 4.2.6.8 and 6.1.1.4'
N N 0.0061 0.0033 'International Tables Vol C Tables 4.2.6.8 and 6.1.1.4'
O O 0.0106 0.0060 'International Tables Vol C Tables 4.2.6.8 and 6.1.1.4'
B B 0.0013 0.0007 'International Tables Vol C Tables 4.2.6.8 and 6.1.1.4'
P P 0.1023 0.0942 'International Tables Vol C Tables 4.2.6.8 and 6.1.1.4'
W W -0.8490 6.8722 'International Tables Vol C Tables 4.2.6.8 and 6.1.1.4'

loop_
_geom_angle_atom_site_label_1
_geom_angle_atom_site_label_2
_geom_angle_atom_site_label_3
_geom_angle
N8 W C3 97.7(2)
N8 W N4 90.15(18)
C3 W N4 159.01(19)
N8 W N2 95.70(19)
C3 W N2 83.80(18)
N4 W N2 76.03(15)
N8 W N6 175.31(17)
C3 W N6 86.50(17)
N4 W N6 85.22(16)
N2 W N6 82.52(16)
N8 W C4 96.5(2)
C3 W C4 37.91(19)
N4 W C4 160.25(18)
N2 W C4 121.50(18)
N6 W C4 88.13(18)
N8 W P1 92.77(15)
C3 W P1 116.81(15)
N4 W P1 82.03(12)
N2 W P1 156.45(12)
N6 W P1 87.28(12)
C4 W P1 79.09(15)
C23 P1 C22 103.9(4)
C23 P1 C21 105.4(5)
C22 P1 C21 99.9(4)
C23 P1 W 111.4(3)
C22 P1 W 120.3(2)
C21 P1 W 114.3(3)
C7 N1 C6 125.4(5)
C7 N1 C2 119.4(5)
C6 N1 C2 115.2(4)
C14 N2 N3 107.3(4)
C14 N2 W 131.8(4)
N3 N2 W 120.1(3)
C12 N3 N2 108.6(4)
C12 N3 B1 128.1(5)
N2 N3 B1 121.8(4)
C17 N4 N5 107.5(5)
C17 N4 W 129.8(4)
N5 N4 W 122.6(3)
C15 N5 N4 108.8(5)
C15 N5 B1 130.4(5)
N4 N5 B1 118.1(4)
C20 N6 N7 105.1(5)
C20 N6 W 134.7(4)
N7 N6 W 120.1(3)
C18 N7 N6 109.5(5)
C18 N7 B1 129.8(5)
N6 N7 B1 120.5(4)
O3 N8 W 175.8(4)
N1 C2 C3 111.1(4)
N1 C2 C9 108.9(4)
C3 C2 C9 109.6(4)
N1 C2 H2 98(4)
C3 C2 H2 115(4)
C9 C2 H2 113(4)
C4 C3 C2 116.8(5)
C4 C3 W 73.8(3)
C2 C3 W 127.4(4)
C4 C3 H3 112(4)
C2 C3 H3 107(4)
W C3 H3 116(4)
C5 C4 C3 115.7(5)
C5 C4 W 116.9(4)
C3 C4 W 68.3(3)
C5 C4 H4 115(3)
C3 C4 H4 126(3)
W C4 H4 102(3)
C6 C5 C4 123.0(5)
C6 C5 H5 120(3)
C4 C5 H5 117(3)
C5 C6 N1 121.3(5)
C5 C6 H6 119.3
N1 C6 H6 119.3
O1 C7 N1 123.0(5)
O1 C7 C8 122.0(6)
N1 C7 C8 115.0(6)
C7 C8 H8A 109.5
C7 C8 H8B 109.5
H8A C8 H8B 109.5
C7 C8 H8C 109.5
H8A C8 H8C 109.5
H8B C8 H8C 109.5
C10 C9 C2 114.3(4)
C10 C9 H91 100(3)
C2 C9 H91 112(3)
C10 C9 H92 121(5)
C2 C9 H92 105(5)
H91 C9 H92 103(6)
O2 C10 C9 121.8(5)
O2 C10 C11 122.3(6)
C9 C10 C11 115.9(5)
C10 C11 H11A 109.5
C10 C11 H11B 109.5
H11A C11 H11B 109.5
C10 C11 H11C 109.5
H11A C11 H11C 109.5
H11B C11 H11C 109.5
N3 C12 C13 108.4(5)
N3 C12 H12 125.8
C13 C12 H12 125.8
C14 C13 C12 105.7(5)
C14 C13 H13 127.1
C12 C13 H13 127.1
N2 C14 C13 110.0(5)
N2 C14 H14 125.0
C13 C14 H14 125.0
N5 C15 C16 108.9(6)
N5 C15 H15 125.5
C16 C15 H15 125.5
C15 C16 C17 106.1(6)
C15 C16 H16 126.9
C17 C16 H16 126.9
N4 C17 C16 108.6(6)
N4 C17 H17 125.7
C16 C17 H17 125.7
N7 C18 C19 110.0(5)
N7 C18 H18 125.0
C19 C18 H18 125.0
C18 C19 C20 104.9(6)
C18 C19 H19 127.5
C20 C19 H19 127.5
N6 C20 C19 110.4(6)
N6 C20 H20 124.8
C19 C20 H20 124.8
P1 C21 H21A 109.5
P1 C21 H21B 109.5
H21A C21 H21B 109.5
P1 C21 H21C 109.5
H21A C21 H21C 109.5
H21B C21 H21C 109.5
P1 C22 H22A 109.5
P1 C22 H22B 109.5
H22A C22 H22B 109.5
P1 C22 H22C 109.5
H22A C22 H22C 109.5
H22B C22 H22C 109.5
P1 C23 H23A 109.5
P1 C23 H23B 109.5
H23A C23 H23B 109.5
P1 C23 H23C 109.5
H23A C23 H23C 109.5
H23B C23 H23C 109.5
N5 B1 N3 106.7(5)
N5 B1 N7 110.4(5)
N3 B1 N7 108.7(5)
N5 B1 H1B 109(3)
N3 B1 H1B 114(3)
N7 B1 H1B 108(3)

loop_
_geom_bond_atom_site_label_1
_geom_bond_atom_site_label_2
_geom_bond_distance
W N8 1.764(4)
W C3 2.192(5)
W N4 2.218(4)
W N2 2.219(4)
W N6 2.248(4)
W C4 2.266(5)
W P1 2.5028(15)
P1 C23 1.811(8)
P1 C22 1.822(7)
P1 C21 1.844(7)
O1 C7 1.218(7)
O2 C10 1.213(6)
O3 N8 1.215(6)
N1 C7 1.363(7)
N1 C6 1.389(7)
N1 C2 1.477(6)
N2 C14 1.327(6)
N2 N3 1.355(6)
N3 C12 1.341(7)
N3 B1 1.534(8)
N4 C17 1.337(7)
N4 N5 1.360(6)
N5 C15 1.331(7)
N5 B1 1.534(8)
N6 C20 1.324(7)
N6 N7 1.367(6)
N7 C18 1.312(7)
N7 B1 1.546(8)
C2 C3 1.504(7)
C2 C9 1.558(7)
C2 H2 0.84(5)
C3 C4 1.449(8)
C3 H3 1.01(7)
C4 C5 1.449(8)
C4 H4 1.13(6)
C5 C6 1.331(8)
C5 H5 1.10(6)
C6 H6 0.9300
C7 C8 1.523(8)
C8 H8A 0.9600
C8 H8B 0.9600
C8 H8C 0.9600
C9 C10 1.492(8)
C9 H91 0.89(6)
C9 H92 0.96(8)
C10 C11 1.525(8)
C11 H11A 0.9600
C11 H11B 0.9600
C11 H11C 0.9600
C12 C13 1.368(8)
C12 H12 0.9300
C13 C14 1.363(8)
C13 H13 0.9300
C14 H14 0.9300
C15 C16 1.358(10)
C15 H15 0.9300
C16 C17 1.384(9)
C16 H16 0.9300
C17 H17 0.9300
C18 C19 1.329(9)
C18 H18 0.9300
C19 C20 1.383(8)
C19 H19 0.9300
C20 H20 0.9300
C21 H21A 0.9600
C21 H21B 0.9600
C21 H21C 0.9600
C22 H22A 0.9600
C22 H22B 0.9600
C22 H22C 0.9600
C23 H23A 0.9600
C23 H23B 0.9600
C23 H23C 0.9600
B1 H1B 1.04(5)

loop_
_geom_torsion_atom_site_label_1
_geom_torsion_atom_site_label_2
_geom_torsion_atom_site_label_3
_geom_torsion_atom_site_label_4
_geom_torsion
N8 W P1 C23 2.2(4)
C3 W P1 C23 102.2(4)
N4 W P1 C23 -87.6(4)
N2 W P1 C23 -108.9(5)
N6 W P1 C23 -173.1(4)
C4 W P1 C23 98.2(4)
N8 W P1 C22 -119.7(3)
C3 W P1 C22 -19.7(3)
N4 W P1 C22 150.5(3)
N2 W P1 C22 129.2(4)
N6 W P1 C22 65.0(3)
C4 W P1 C22 -23.6(3)
N8 W P1 C21 121.5(4)
C3 W P1 C21 -138.5(4)
N4 W P1 C21 31.7(4)
N2 W P1 C21 10.4(5)
N6 W P1 C21 -53.8(4)
C4 W P1 C21 -142.4(4)
N8 W N2 C14 31.1(5)
C3 W N2 C14 -66.0(5)
N4 W N2 C14 119.8(5)
N6 W N2 C14 -153.3(5)
C4 W N2 C14 -70.1(5)
P1 W N2 C14 141.6(4)
N8 W N2 N3 -137.1(4)
C3 W N2 N3 125.8(4)
N4 W N2 N3 -48.3(4)
N6 W N2 N3 38.6(4)
C4 W N2 N3 121.7(4)
P1 W N2 N3 -26.5(6)
C14 N2 N3 C12 0.6(6)
W N2 N3 C12 171.3(4)
C14 N2 N3 B1 -166.3(5)
W N2 N3 B1 4.5(7)
N8 W N4 C17 -25.4(5)
C3 W N4 C17 -137.6(5)
N2 W N4 C17 -121.2(5)
N6 W N4 C17 155.3(5)
C4 W N4 C17 84.6(7)
P1 W N4 C17 67.4(5)
N8 W N4 N5 150.0(4)
C3 W N4 N5 37.8(7)
N2 W N4 N5 54.2(4)
N6 W N4 N5 -29.3(4)
C4 W N4 N5 -100.0(6)
P1 W N4 N5 -117.2(4)
C17 N4 N5 C15 -0.4(6)
W N4 N5 C15 -176.7(4)
C17 N4 N5 B1 163.1(5)
W N4 N5 B1 -13.2(6)
N8 W N6 C20 -156(2)
C3 W N6 C20 51.3(6)
N4 W N6 C20 -148.0(6)
N2 W N6 C20 135.5(6)
C4 W N6 C20 13.4(6)
P1 W N6 C20 -65.8(5)
N8 W N6 N7 26(2)
C3 W N6 N7 -126.6(4)
N4 W N6 N7 34.1(4)
N2 W N6 N7 -42.4(4)
C4 W N6 N7 -164.5(4)
P1 W N6 N7 116.3(4)
C20 N6 N7 C18 0.2(6)
W N6 N7 C18 178.7(4)
C20 N6 N7 B1 -175.4(5)
W N6 N7 B1 3.1(6)
C3 W N8 O3 177(6)
N4 W N8 O3 16(6)
N2 W N8 O3 92(6)
N6 W N8 O3 24(8)
C4 W N8 O3 -145(6)
P1 W N8 O3 -66(6)
C7 N1 C2 C3 -135.7(5)
C6 N1 C2 C3 46.5(6)
C7 N1 C2 C9 103.4(5)
C6 N1 C2 C9 -74.4(6)
N1 C2 C3 C4 -40.3(6)
C9 C2 C3 C4 80.1(6)
N1 C2 C3 W 49.3(6)
C9 C2 C3 W 169.7(4)
N8 W C3 C4 90.7(3)
N4 W C3 C4 -158.3(4)
N2 W C3 C4 -174.3(3)
N6 W C3 C4 -91.5(3)
P1 W C3 C4 -6.3(3)
N8 W C3 C2 -20.9(5)
N4 W C3 C2 90.0(7)
N2 W C3 C2 74.0(5)
N6 W C3 C2 156.9(5)
C4 W C3 C2 -111.7(6)
P1 W C3 C2 -118.0(4)
C2 C3 C4 C5 13.7(7)
W C3 C4 C5 -110.4(5)
C2 C3 C4 W 124.2(5)
N8 W C4 C5 14.6(4)
C3 W C4 C5 108.8(5)
N4 W C4 C5 -94.3(7)
N2 W C4 C5 115.4(4)
N6 W C4 C5 -164.5(4)
P1 W C4 C5 -77.0(4)
N8 W C4 C3 -94.1(3)
N4 W C4 C3 156.9(5)
N2 W C4 C3 6.6(4)
N6 W C4 C3 86.7(3)
P1 W C4 C3 174.3(3)
C3 C4 C5 C6 9.3(8)
W C4 C5 C6 -68.2(7)
C4 C5 C6 N1 -3.0(9)
C7 N1 C6 C5 156.0(6)
C2 N1 C6 C5 -26.4(7)
C6 N1 C7 O1 -179.0(5)
C2 N1 C7 O1 3.5(8)
C6 N1 C7 C8 -1.0(8)
C2 N1 C7 C8 -178.5(5)
N1 C2 C9 C10 -54.4(6)
C3 C2 C9 C10 -176.2(5)
C2 C9 C10 O2 111.9(6)
C2 C9 C10 C11 -67.1(7)
N2 N3 C12 C13 -0.3(7)
B1 N3 C12 C13 165.5(6)
N3 C12 C13 C14 -0.1(7)
N3 N2 C14 C13 -0.6(6)
W N2 C14 C13 -169.9(4)
C12 C13 C14 N2 0.5(7)
N4 N5 C15 C16 -0.1(7)
B1 N5 C15 C16 -160.8(6)
N5 C15 C16 C17 0.5(7)
N5 N4 C17 C16 0.7(6)
W N4 C17 C16 176.6(4)
C15 C16 C17 N4 -0.7(7)
N6 N7 C18 C19 -0.1(7)
B1 N7 C18 C19 175.1(6)
N7 C18 C19 C20 -0.1(8)
N7 N6 C20 C19 -0.3(7)
W N6 C20 C19 -178.5(4)
C18 C19 C20 N6 0.3(7)
C15 N5 B1 N3 107.7(6)
N4 N5 B1 N3 -51.6(6)
C15 N5 B1 N7 -134.3(6)
N4 N5 B1 N7 66.4(6)
C12 N3 B1 N5 -106.6(6)
N2 N3 B1 N5 57.5(6)
C12 N3 B1 N7 134.3(6)
N2 N3 B1 N7 -61.6(7)
C18 N7 B1 N5 124.7(6)
N6 N7 B1 N5 -60.6(6)
C18 N7 B1 N3 -118.6(6)
N6 N7 B1 N3 56.1(7)
